data_4082575
loop_
_publ_author_name
'Shimogawa, Ryuichi'
'Takao, Toshiro'
'Suzuki, Hiroharu'

_publ_section_title
;
 Synthesis, Characterization, and Reactions of Ruthenium(II), -(III), and
 -(IV) Complexes with Sterically Demanding
 1,2,4-Tri-tert-butylcyclopentadienyl Ligands
;
_journal_issue 1
_journal_name_full Organometallics
_journal_page_first 289
_journal_paper_doi 10.1021/om401035y
_journal_volume 33
_journal_year 2014
_chemical_formula_sum 'C34 H62 Ru2'
_chemical_formula_weight 672.98
_chemical_name_systematic
; 
 ? 
;
_space_group_IT_number 2
_symmetry_cell_setting triclinic
_symmetry_space_group_name_Hall '-P 1'
_symmetry_space_group_name_H-M 'P -1'
_atom_sites_solution_hydrogens geom
_atom_sites_solution_primary direct
_atom_sites_solution_secondary difmap
_audit_creation_method SHELXL-97
_cell_angle_alpha 85.2160(16)
_cell_angle_beta 85.1040(14)
_cell_angle_gamma 87.3850(19)
_cell_formula_units_Z 2
_cell_length_a 10.2280(5)
_cell_length_b 11.6952(7)
_cell_length_c 14.0881(5)
_cell_measurement_reflns_used 13797
_cell_measurement_temperature 123(2)
_cell_measurement_theta_max 25.35
_cell_measurement_theta_min 3.06
_cell_volume 1671.94(14)
_computing_cell_refinement PROCESS-AUTO
_computing_data_collection 'PROCESS-AUTO (Rigaku, 1998)'
_computing_data_reduction 'SHELXS-97 (Sheldrick, 1990)'
_computing_molecular_graphics 'ORTEX (P.McArdle, 1995)'
_computing_publication_material SHELXL-97
_computing_structure_refinement 'SHELXL-97 (Sheldrick, 1997)'
_computing_structure_solution SHELXS-97
_diffrn_ambient_temperature 123(2)
_diffrn_detector_area_resol_mean 10
_diffrn_measured_fraction_theta_full 0.996
_diffrn_measured_fraction_theta_max 0.996
_diffrn_measurement_device_type 'Rigaku R-AXIS RAPID Imaging Plate'
_diffrn_measurement_method \w
_diffrn_radiation_monochromator graphite
_diffrn_radiation_source 'Rigaku Rotating Anode Ultrax18'
_diffrn_radiation_type MoK\a
_diffrn_radiation_wavelength 0.71069
_diffrn_reflns_av_R_equivalents 0.0305
_diffrn_reflns_av_sigmaI/netI 0.0389
_diffrn_reflns_limit_h_max 11
_diffrn_reflns_limit_h_min -12
_diffrn_reflns_limit_k_max 14
_diffrn_reflns_limit_k_min -14
_diffrn_reflns_limit_l_max 16
_diffrn_reflns_limit_l_min -15
_diffrn_reflns_number 13766
_diffrn_reflns_theta_full 25.35
_diffrn_reflns_theta_max 25.35
_diffrn_reflns_theta_min 3.06
_exptl_absorpt_coefficient_mu 0.922
_exptl_absorpt_correction_T_max 1.0000
_exptl_absorpt_correction_T_min 0.6009
_exptl_absorpt_correction_type empirical
_exptl_crystal_colour red
_exptl_crystal_density_diffrn 1.337
_exptl_crystal_density_meas ?
_exptl_crystal_density_method 'not measured'
_exptl_crystal_description platelet
_exptl_crystal_F_000 708
_exptl_crystal_size_max 0.188
_exptl_crystal_size_mid 0.096
_exptl_crystal_size_min 0.058
_refine_diff_density_max 0.821
_refine_diff_density_min -0.573
_refine_diff_density_rms 0.082
_refine_ls_extinction_method none
_refine_ls_goodness_of_fit_ref 1.039
_refine_ls_hydrogen_treatment mixed
_refine_ls_matrix_type full
_refine_ls_number_parameters 429
_refine_ls_number_reflns 6074
_refine_ls_number_restraints 0
_refine_ls_restrained_S_all 1.039
_refine_ls_R_factor_all 0.0356
_refine_ls_R_factor_gt 0.0277
_refine_ls_shift/su_max 0.001
_refine_ls_shift/su_mean 0.000
_refine_ls_structure_factor_coef Fsqd
_refine_ls_weighting_details 'calc w=1/[\s^2^(Fo^2^)+(0.0311P)^2^+0.9808P] where P=(Fo^2^+2Fc^2^)/3'
_refine_ls_weighting_scheme calc
_refine_ls_wR_factor_gt 0.0632
_refine_ls_wR_factor_ref 0.0669
_reflns_number_gt 5188
_reflns_number_total 6074
_reflns_threshold_expression >2sigma(I)
_cod_data_source_file om401035y_si_001.cif
_cod_data_source_block tBu3CpRu2H4
_cod_depositor_comments
;
The following automatic conversions were performed:

'_symmetry_cell_setting' value 'Triclinic' changed to 'triclinic'
according to
/usr/data/users/saulius/automatic-downloads/current/ACS/lib/dictionaries/cif_core.dic
dictionary named 'cif_core.dic' version 2.4.2 from
2011-04-26.

'_exptl_absorpt_correction_type' value 'Empirical'
changed to 'empirical' according to
/usr/data/users/saulius/automatic-downloads/current/ACS/lib/dictionaries/cif_core.dic
dictionary named 'cif_core.dic' version 2.4.2 from 2011-04-26.

Automatic conversion script
Id: cif_fix_values 2281 2013-09-26 08:29:07Z andrius 

The following automatic conversions were performed:

'_exptl_crystal_density_meas' value 'not measured' was changed to '?'
- the value is perceived as not measured.

Automatic conversion script
Id: cif_fix_values 3008 2015-01-20 13:52:24Z robertas 
;
_cod_original_sg_symbol_H-M P-1
_cod_database_code 4082575

loop_
_symmetry_equiv_pos_as_xyz
'x, y, z'
'-x, -y, -z'

loop_
_atom_site_label
_atom_site_type_symbol
_atom_site_fract_x
_atom_site_fract_y
_atom_site_fract_z
_atom_site_U_iso_or_equiv
_atom_site_adp_type
_atom_site_occupancy
_atom_site_symmetry_multiplicity
_atom_site_calc_flag
_atom_site_refinement_flags
Ru1 Ru 0.41945(2) 0.225500(18) 0.250477(14) 0.01303(7) Uani 1 1 d .
Ru2 Ru 0.48799(2) 0.021483(18) 0.251679(14) 0.01271(7) Uani 1 1 d .
C1 C 0.4828(3) 0.4038(2) 0.23230(18) 0.0153(6) Uani 1 1 d .
C2 C 0.4111(3) 0.3838(2) 0.3224(2) 0.0161(6) Uani 1 1 d .
C3 C 0.2805(3) 0.3511(2) 0.31145(19) 0.0167(6) Uani 1 1 d .
C4 C 0.2696(3) 0.3517(2) 0.20820(18) 0.0152(6) Uani 1 1 d .
C5 C 0.3949(3) 0.3860(2) 0.16298(19) 0.0167(6) Uani 1 1 d .
C6 C 0.6223(3) 0.4450(2) 0.21382(19) 0.0186(6) Uani 1 1 d .
C7 C 0.6903(3) 0.3963(3) 0.1243(2) 0.0307(7) Uani 1 1 d .
H7A H 0.7797 0.4241 0.1133 0.026(8) Uiso 1 1 calc R
H7B H 0.6410 0.4214 0.0691 0.031(9) Uiso 1 1 calc R
H7C H 0.6939 0.3123 0.1330 0.057(12) Uiso 1 1 calc R
C8 C 0.7027(3) 0.4084(3) 0.2982(2) 0.0388(9) Uani 1 1 d .
H8A H 0.7925 0.4345 0.2840 0.028(8) Uiso 1 1 calc R
H8B H 0.7048 0.3245 0.3094 0.045(11) Uiso 1 1 calc R
H8C H 0.6626 0.4426 0.3554 0.044(11) Uiso 1 1 calc R
C9 C 0.6162(3) 0.5758(3) 0.1987(3) 0.0325(8) Uani 1 1 d .
H9A H 0.7055 0.6039 0.1893 0.051(11) Uiso 1 1 calc R
H9B H 0.5700 0.6079 0.2549 0.032(9) Uiso 1 1 calc R
H9C H 0.5692 0.5996 0.1421 0.040(10) Uiso 1 1 calc R
C10 C 0.1797(3) 0.3331(3) 0.39923(19) 0.0213(6) Uani 1 1 d .
C11 C 0.0607(3) 0.4175(3) 0.3873(2) 0.0284(7) Uani 1 1 d .
H11A H 0.0909 0.4963 0.3775 0.041(10) Uiso 1 1 calc R
H11B H -0.0001 0.4101 0.4450 0.024(8) Uiso 1 1 calc R
H11C H 0.0156 0.3998 0.3319 0.027(8) Uiso 1 1 calc R
C12 C 0.2412(3) 0.3625(3) 0.4895(2) 0.0286(7) Uani 1 1 d .
H12A H 0.2718 0.4411 0.4804 0.037(10) Uiso 1 1 calc R
H12B H 0.3156 0.3090 0.5014 0.044(10) Uiso 1 1 calc R
H12C H 0.1754 0.3560 0.5443 0.032(9) Uiso 1 1 calc R
C13 C 0.1357(3) 0.2093(3) 0.4186(2) 0.0288(7) Uani 1 1 d .
H13A H 0.0982 0.1854 0.3620 0.042(10) Uiso 1 1 calc R
H13B H 0.0692 0.2046 0.4730 0.049(11) Uiso 1 1 calc R
H13C H 0.2114 0.1585 0.4332 0.036(9) Uiso 1 1 calc R
C14 C 0.1564(3) 0.3355(2) 0.14578(19) 0.0204(6) Uani 1 1 d .
C15 C 0.0864(3) 0.4536(3) 0.1261(2) 0.0289(7) Uani 1 1 d .
H15A H 0.1494 0.5077 0.0939 0.037(10) Uiso 1 1 calc R
H15B H 0.0502 0.4823 0.1867 0.035(9) Uiso 1 1 calc R
H15C H 0.0150 0.4460 0.0851 0.030(9) Uiso 1 1 calc R
C16 C 0.0570(3) 0.2471(3) 0.1875(2) 0.0257(7) Uani 1 1 d .
H16A H -0.0078 0.2390 0.1414 0.039(10) Uiso 1 1 calc R
H16B H 0.0123 0.2728 0.2468 0.031(9) Uiso 1 1 calc R
H16C H 0.1028 0.1729 0.2012 0.024(8) Uiso 1 1 calc R
C17 C 0.2111(3) 0.2951(3) 0.0484(2) 0.0272(7) Uani 1 1 d .
H17A H 0.2633 0.3555 0.0133 0.030(9) Uiso 1 1 calc R
H17B H 0.1382 0.2787 0.0115 0.040(10) Uiso 1 1 calc R
H17C H 0.2667 0.2254 0.0586 0.029(9) Uiso 1 1 calc R
C18 C 0.6529(3) -0.1066(2) 0.24284(18) 0.0159(6) Uani 1 1 d .
C19 C 0.5707(3) -0.1175(2) 0.16897(19) 0.0152(6) Uani 1 1 d .
C20 C 0.4400(3) -0.1440(2) 0.20728(18) 0.0143(5) Uani 1 1 d .
C21 C 0.4412(3) -0.1495(2) 0.31156(18) 0.0145(5) Uani 1 1 d .
C22 C 0.5738(3) -0.1275(2) 0.3297(2) 0.0172(6) Uani 1 1 d .
C23 C 0.7992(3) -0.0836(2) 0.23110(19) 0.0182(6) Uani 1 1 d .
C24 C 0.8348(3) -0.0115(3) 0.1375(2) 0.0268(7) Uani 1 1 d .
H24A H 0.9285 0.0041 0.1325 0.029(9) Uiso 1 1 calc R
H24B H 0.7832 0.0612 0.1366 0.021(8) Uiso 1 1 calc R
H24C H 0.8154 -0.0537 0.0834 0.034(9) Uiso 1 1 calc R
C25 C 0.8744(3) -0.2006(3) 0.2295(2) 0.0268(7) Uani 1 1 d .
H25A H 0.9690 -0.1886 0.2214 0.040(10) Uiso 1 1 calc R
H25B H 0.8489 -0.2411 0.1763 0.035(9) Uiso 1 1 calc R
H25C H 0.8531 -0.2464 0.2898 0.036(9) Uiso 1 1 calc R
C26 C 0.8399(3) -0.0202(3) 0.3139(2) 0.0294(7) Uani 1 1 d .
H26A H 0.9336 -0.0043 0.3034 0.027(8) Uiso 1 1 calc R
H26B H 0.8239 -0.0679 0.3739 0.036(9) Uiso 1 1 calc R
H26C H 0.7885 0.0523 0.3173 0.039(10) Uiso 1 1 calc R
C27 C 0.3333(3) -0.1665(2) 0.13994(18) 0.0171(6) Uani 1 1 d .
C28 C 0.3964(3) -0.1693(3) 0.03703(19) 0.0240(7) Uani 1 1 d .
H28A H 0.3295 -0.1855 -0.0053 0.038(9) Uiso 1 1 calc R
H28B H 0.4663 -0.2294 0.0348 0.021(8) Uiso 1 1 calc R
H28C H 0.4335 -0.0947 0.0160 0.041(10) Uiso 1 1 calc R
C29 C 0.2244(3) -0.0712(3) 0.1363(2) 0.0216(6) Uani 1 1 d .
H29A H 0.1840 -0.0621 0.2010 0.028(8) Uiso 1 1 calc R
H29B H 0.1574 -0.0921 0.0957 0.015(7) Uiso 1 1 calc R
H29C H 0.2623 0.0013 0.1098 0.018(7) Uiso 1 1 calc R
C30 C 0.2719(3) -0.2832(2) 0.1662(2) 0.0237(6) Uani 1 1 d .
H30A H 0.2206 -0.2819 0.2281 0.041(10) Uiso 1 1 calc R
H30B H 0.3415 -0.3434 0.1700 0.025(8) Uiso 1 1 calc R
H30C H 0.2142 -0.2990 0.1171 0.032(9) Uiso 1 1 calc R
C31 C 0.3403(3) -0.1838(2) 0.39507(19) 0.0185(6) Uani 1 1 d .
C32 C 0.3451(3) -0.3157(3) 0.4130(2) 0.0271(7) Uani 1 1 d .
H32A H 0.4342 -0.3427 0.4266 0.023(8) Uiso 1 1 calc R
H32B H 0.3208 -0.3498 0.3560 0.019(8) Uiso 1 1 calc R
H32C H 0.2834 -0.3385 0.4676 0.056(12) Uiso 1 1 calc R
C33 C 0.1990(3) -0.1390(3) 0.3804(2) 0.0250(7) Uani 1 1 d .
H33A H 0.1981 -0.0556 0.3655 0.030(9) Uiso 1 1 calc R
H33B H 0.1425 -0.1571 0.4390 0.045(10) Uiso 1 1 calc R
H33C H 0.1665 -0.1757 0.3275 0.018(7) Uiso 1 1 calc R
C34 C 0.3772(3) -0.1346(3) 0.48716(19) 0.0261(7) Uani 1 1 d .
H34A H 0.3856 -0.0513 0.4757 0.020(8) Uiso 1 1 calc R
H34B H 0.4609 -0.1701 0.5055 0.032(9) Uiso 1 1 calc R
H34C H 0.3085 -0.1510 0.5387 0.030(9) Uiso 1 1 calc R
H1 H 0.580(5) 0.148(4) 0.237(3) 0.085(15) Uiso 1 1 d .
H2 H 0.454(3) 0.132(3) 0.158(2) 0.036(9) Uiso 1 1 d .
H3 H 0.338(4) 0.103(4) 0.260(3) 0.080(15) Uiso 1 1 d .
H4 H 0.456(3) 0.120(3) 0.342(2) 0.030(9) Uiso 1 1 d .
H5 H 0.447(3) 0.387(2) 0.381(2) 0.017(7) Uiso 1 1 d .
H6 H 0.417(3) 0.393(3) 0.094(2) 0.027(8) Uiso 1 1 d .
H7 H 0.600(3) -0.106(2) 0.104(2) 0.014(7) Uiso 1 1 d .
H8 H 0.599(3) -0.125(2) 0.389(2) 0.019(8) Uiso 1 1 d .

loop_
_atom_site_aniso_label
_atom_site_aniso_U_11
_atom_site_aniso_U_22
_atom_site_aniso_U_33
_atom_site_aniso_U_23
_atom_site_aniso_U_13
_atom_site_aniso_U_12
Ru1 0.01236(12) 0.01182(12) 0.01475(12) -0.00140(8) -0.00028(8) 0.00007(8)
Ru2 0.01196(12) 0.01198(13) 0.01408(12) -0.00159(8) -0.00022(8) 0.00022(9)
C1 0.0174(15) 0.0081(14) 0.0204(14) -0.0009(10) -0.0017(10) 0.0005(11)
C2 0.0185(15) 0.0093(14) 0.0208(15) -0.0029(10) -0.0023(11) 0.0010(11)
C3 0.0163(14) 0.0118(14) 0.0216(14) -0.0017(10) -0.0003(11) 0.0022(11)
C4 0.0136(14) 0.0101(14) 0.0212(14) 0.0010(10) -0.0015(10) 0.0030(10)
C5 0.0168(15) 0.0132(15) 0.0197(15) 0.0015(10) -0.0023(11) -0.0020(11)
C6 0.0146(14) 0.0176(15) 0.0235(15) -0.0012(11) -0.0021(11) 0.0000(11)
C7 0.0175(16) 0.034(2) 0.0394(19) -0.0072(14) 0.0085(13) -0.0043(14)
C8 0.0202(18) 0.056(3) 0.041(2) 0.0055(17) -0.0120(14) -0.0097(16)
C9 0.0240(18) 0.0197(18) 0.052(2) -0.0010(14) 0.0041(15) -0.0046(13)
C10 0.0199(15) 0.0231(16) 0.0196(14) -0.0013(11) 0.0060(11) 0.0000(12)
C11 0.0227(17) 0.035(2) 0.0270(17) -0.0076(13) 0.0038(12) 0.0061(14)
C12 0.0316(18) 0.034(2) 0.0190(15) -0.0027(12) 0.0056(12) -0.0010(15)
C13 0.0290(18) 0.0284(18) 0.0271(16) -0.0001(13) 0.0086(13) -0.0055(14)
C14 0.0185(15) 0.0191(16) 0.0239(15) -0.0001(11) -0.0048(11) -0.0015(12)
C15 0.0221(17) 0.0259(18) 0.0391(19) 0.0025(13) -0.0117(13) 0.0009(13)
C16 0.0214(16) 0.0228(17) 0.0338(17) -0.0023(12) -0.0055(12) -0.0047(13)
C17 0.0243(17) 0.0347(19) 0.0243(16) -0.0043(13) -0.0069(12) -0.0050(14)
C18 0.0184(15) 0.0100(14) 0.0188(14) -0.0013(10) -0.0005(10) 0.0027(11)
C19 0.0130(14) 0.0119(14) 0.0201(15) -0.0023(10) 0.0024(10) 0.0017(11)
C20 0.0144(14) 0.0103(14) 0.0179(14) -0.0029(10) 0.0002(10) 0.0008(10)
C21 0.0145(14) 0.0097(14) 0.0193(14) -0.0017(10) -0.0011(10) 0.0014(11)
C22 0.0186(15) 0.0126(15) 0.0198(15) 0.0020(10) -0.0024(11) 0.0011(11)
C23 0.0133(14) 0.0188(15) 0.0228(15) -0.0039(11) -0.0015(10) 0.0005(11)
C24 0.0170(16) 0.0283(18) 0.0337(17) 0.0059(13) -0.0009(12) -0.0039(13)
C25 0.0144(16) 0.0249(18) 0.0401(18) 0.0003(13) -0.0020(12) 0.0035(12)
C26 0.0170(16) 0.040(2) 0.0329(18) -0.0115(14) -0.0038(12) -0.0041(14)
C27 0.0168(15) 0.0162(15) 0.0187(14) -0.0038(10) -0.0023(10) 0.0001(11)
C28 0.0246(17) 0.0299(18) 0.0186(15) -0.0085(12) -0.0033(11) 0.0014(13)
C29 0.0195(15) 0.0234(17) 0.0229(15) -0.0040(12) -0.0065(11) 0.0023(12)
C30 0.0226(16) 0.0186(16) 0.0310(17) -0.0052(12) -0.0054(12) -0.0029(13)
C31 0.0194(15) 0.0174(15) 0.0181(14) -0.0017(11) 0.0019(11) -0.0011(11)
C32 0.0308(18) 0.0245(17) 0.0246(16) 0.0028(12) 0.0036(12) -0.0058(14)
C33 0.0179(16) 0.0290(18) 0.0273(16) -0.0032(12) 0.0037(12) -0.0021(13)
C34 0.0287(18) 0.0319(19) 0.0175(15) -0.0048(12) 0.0038(12) -0.0035(14)

loop_
_atom_type_symbol
_atom_type_description
_atom_type_scat_dispersion_real
_atom_type_scat_dispersion_imag
_atom_type_scat_source
C C 0.0033 0.0016 'International Tables Vol C Tables 4.2.6.8 and 6.1.1.4'
H H 0.0000 0.0000 'International Tables Vol C Tables 4.2.6.8 and 6.1.1.4'
Ru Ru -1.2594 0.8363 'International Tables Vol C Tables 4.2.6.8 and 6.1.1.4'

loop_
_geom_angle_atom_site_label_1
_geom_angle_atom_site_label_2
_geom_angle_atom_site_label_3
_geom_angle
C4 Ru1 C3 39.54(10)
C4 Ru1 C5 38.76(10)
C3 Ru1 C5 64.55(10)
C4 Ru1 C2 64.49(10)
C3 Ru1 C2 38.35(10)
C5 Ru1 C2 62.68(10)
C4 Ru1 C1 65.14(10)
C3 Ru1 C1 64.90(10)
C5 Ru1 C1 37.77(10)
C2 Ru1 C1 37.79(10)
C4 Ru1 Ru2 144.19(7)
C3 Ru1 Ru2 145.61(7)
C5 Ru1 Ru2 145.77(8)
C2 Ru1 Ru2 147.90(7)
C1 Ru1 Ru2 146.25(7)
C21 Ru2 C20 39.54(10)
C21 Ru2 C22 38.81(10)
C20 Ru2 C22 64.47(10)
C21 Ru2 C19 64.74(10)
C20 Ru2 C19 38.56(10)
C22 Ru2 C19 62.65(11)
C21 Ru2 C18 65.16(10)
C20 Ru2 C18 64.71(10)
C22 Ru2 C18 37.78(10)
C19 Ru2 C18 37.50(10)
C21 Ru2 Ru1 144.40(7)
C20 Ru2 Ru1 144.43(7)
C22 Ru2 Ru1 147.22(8)
C19 Ru2 Ru1 146.74(7)
C18 Ru2 Ru1 146.96(7)
C5 C1 C2 106.0(2)
C5 C1 C6 127.0(2)
C2 C1 C6 126.9(2)
C5 C1 Ru1 70.14(15)
C2 C1 Ru1 70.25(15)
C6 C1 Ru1 127.63(19)
C1 C2 C3 111.0(2)
C1 C2 Ru1 71.95(15)
C3 C2 Ru1 70.69(16)
C2 C3 C4 106.2(2)
C2 C3 C10 120.8(2)
C4 C3 C10 132.7(2)
C2 C3 Ru1 70.97(15)
C4 C3 Ru1 69.89(15)
C10 C3 Ru1 128.05(19)
C5 C4 C3 106.0(2)
C5 C4 C14 119.3(2)
C3 C4 C14 134.4(2)
C5 C4 Ru1 70.99(15)
C3 C4 Ru1 70.57(14)
C14 C4 Ru1 127.48(19)
C1 C5 C4 110.7(2)
C1 C5 Ru1 72.08(15)
C4 C5 Ru1 70.25(14)
C1 C6 C8 111.0(2)
C1 C6 C9 108.5(2)
C8 C6 C9 109.2(3)
C1 C6 C7 110.6(2)
C8 C6 C7 108.7(3)
C9 C6 C7 108.8(2)
C13 C10 C12 106.3(2)
C13 C10 C11 111.0(3)
C12 C10 C11 106.5(2)
C13 C10 C3 113.7(2)
C12 C10 C3 109.6(2)
C11 C10 C3 109.5(2)
C16 C14 C17 106.0(2)
C16 C14 C4 115.2(2)
C17 C14 C4 110.2(2)
C16 C14 C15 110.2(2)
C17 C14 C15 107.1(2)
C4 C14 C15 107.9(2)
C19 C18 C22 106.2(2)
C19 C18 C23 126.6(2)
C22 C18 C23 127.1(2)
C19 C18 Ru2 70.09(15)
C22 C18 Ru2 69.81(15)
C23 C18 Ru2 127.26(19)
C18 C19 C20 110.9(2)
C18 C19 Ru2 72.41(16)
C20 C19 Ru2 70.55(15)
C19 C20 C21 106.3(2)
C19 C20 C27 120.5(2)
C21 C20 C27 133.1(2)
C19 C20 Ru2 70.89(15)
C21 C20 Ru2 69.88(14)
C27 C20 Ru2 126.55(18)
C22 C21 C20 105.7(2)
C22 C21 C31 120.0(2)
C20 C21 C31 133.9(2)
C22 C21 Ru2 70.97(15)
C20 C21 Ru2 70.58(14)
C31 C21 Ru2 127.97(18)
C18 C22 C21 110.8(2)
C18 C22 Ru2 72.41(15)
C21 C22 Ru2 70.22(15)
C18 C23 C26 111.2(2)
C18 C23 C24 111.0(2)
C26 C23 C24 108.5(2)
C18 C23 C25 107.5(2)
C26 C23 C25 109.3(2)
C24 C23 C25 109.2(2)
C30 C27 C28 106.6(2)
C30 C27 C29 109.7(2)
C28 C27 C29 105.8(2)
C30 C27 C20 111.9(2)
C28 C27 C20 109.4(2)
C29 C27 C20 113.1(2)
C21 C31 C33 114.2(2)
C21 C31 C32 108.7(2)
C33 C31 C32 110.3(2)
C21 C31 C34 109.9(2)
C33 C31 C34 106.1(2)
C32 C31 C34 107.3(2)

loop_
_geom_bond_atom_site_label_1
_geom_bond_atom_site_label_2
_geom_bond_distance
Ru1 C4 2.165(3)
Ru1 C3 2.174(3)
Ru1 C5 2.175(3)
Ru1 C2 2.178(3)
Ru1 C1 2.200(3)
Ru1 Ru2 2.4551(3)
Ru2 C21 2.163(3)
Ru2 C20 2.172(3)
Ru2 C22 2.173(3)
Ru2 C19 2.177(3)
Ru2 C18 2.207(3)
C1 C5 1.416(4)
C1 C2 1.418(4)
C1 C6 1.521(4)
C2 C3 1.429(4)
C3 C4 1.468(4)
C3 C10 1.548(4)
C4 C5 1.440(4)
C4 C14 1.540(4)
C6 C8 1.525(4)
C6 C9 1.526(4)
C6 C7 1.527(4)
C10 C13 1.533(4)
C10 C12 1.537(4)
C10 C11 1.543(4)
C14 C16 1.530(4)
C14 C17 1.540(4)
C14 C15 1.542(4)
C18 C19 1.409(4)
C18 C22 1.418(4)
C18 C23 1.526(4)
C19 C20 1.436(4)
C20 C21 1.466(4)
C20 C27 1.550(4)
C21 C22 1.440(4)
C21 C31 1.537(4)
C23 C26 1.529(4)
C23 C24 1.531(4)
C23 C25 1.539(4)
C27 C30 1.533(4)
C27 C28 1.538(4)
C27 C29 1.541(4)
C31 C33 1.539(4)
C31 C32 1.542(4)
C31 C34 1.544(4)

loop_
_geom_torsion_atom_site_label_1
_geom_torsion_atom_site_label_2
_geom_torsion_atom_site_label_3
_geom_torsion_atom_site_label_4
_geom_torsion
C4 Ru1 Ru2 C21 -68.23(17)
C3 Ru1 Ru2 C21 3.81(17)
C5 Ru1 Ru2 C21 -138.83(17)
C2 Ru1 Ru2 C21 77.32(18)
C1 Ru1 Ru2 C21 150.41(17)
C4 Ru1 Ru2 C20 2.86(17)
C3 Ru1 Ru2 C20 74.90(17)
C5 Ru1 Ru2 C20 -67.75(17)
C2 Ru1 Ru2 C20 148.40(18)
C1 Ru1 Ru2 C20 -138.51(17)
C4 Ru1 Ru2 C22 -140.58(18)
C3 Ru1 Ru2 C22 -68.54(18)
C5 Ru1 Ru2 C22 148.81(18)
C2 Ru1 Ru2 C22 4.96(19)
C1 Ru1 Ru2 C22 78.06(18)
C4 Ru1 Ru2 C19 74.26(18)
C3 Ru1 Ru2 C19 146.29(18)
C5 Ru1 Ru2 C19 3.65(18)
C2 Ru1 Ru2 C19 -140.20(19)
C1 Ru1 Ru2 C19 -67.11(18)
C4 Ru1 Ru2 C18 146.26(17)
C3 Ru1 Ru2 C18 -141.70(18)
C5 Ru1 Ru2 C18 75.65(18)
C2 Ru1 Ru2 C18 -68.19(18)
C1 Ru1 Ru2 C18 4.90(17)
C4 Ru1 C1 C5 -36.38(16)
C3 Ru1 C1 C5 -80.20(17)
C2 Ru1 C1 C5 -116.2(2)
Ru2 Ru1 C1 C5 119.88(16)
C4 Ru1 C1 C2 79.80(17)
C3 Ru1 C1 C2 35.98(16)
C5 Ru1 C1 C2 116.2(2)
Ru2 Ru1 C1 C2 -123.94(15)
C4 Ru1 C1 C6 -158.3(3)
C3 Ru1 C1 C6 157.9(2)
C5 Ru1 C1 C6 -121.9(3)
C2 Ru1 C1 C6 121.9(3)
Ru2 Ru1 C1 C6 -2.0(3)
C5 C1 C2 C3 1.3(3)
C6 C1 C2 C3 177.1(2)
Ru1 C1 C2 C3 -60.1(2)
C5 C1 C2 Ru1 61.41(19)
C6 C1 C2 Ru1 -122.8(3)
C4 Ru1 C2 C1 -81.67(16)
C3 Ru1 C2 C1 -121.0(2)
C5 Ru1 C2 C1 -38.22(15)
Ru2 Ru1 C2 C1 119.84(15)
C4 Ru1 C2 C3 39.28(15)
C5 Ru1 C2 C3 82.73(17)
C1 Ru1 C2 C3 121.0(2)
Ru2 Ru1 C2 C3 -119.20(16)
C1 C2 C3 C4 -0.5(3)
Ru1 C2 C3 C4 -61.37(18)
C1 C2 C3 C10 -175.5(2)
Ru1 C2 C3 C10 123.6(2)
C1 C2 C3 Ru1 60.9(2)
C4 Ru1 C3 C2 -116.2(2)
C5 Ru1 C3 C2 -77.42(16)
C1 Ru1 C3 C2 -35.47(15)
Ru2 Ru1 C3 C2 124.79(15)
C5 Ru1 C3 C4 38.74(15)
C2 Ru1 C3 C4 116.2(2)
C1 Ru1 C3 C4 80.68(16)
Ru2 Ru1 C3 C4 -119.06(15)
C4 Ru1 C3 C10 129.1(3)
C5 Ru1 C3 C10 167.9(3)
C2 Ru1 C3 C10 -114.7(3)
C1 Ru1 C3 C10 -150.2(3)
Ru2 Ru1 C3 C10 10.1(3)
C2 C3 C4 C5 -0.5(3)
C10 C3 C4 C5 173.7(3)
Ru1 C3 C4 C5 -62.58(18)
C2 C3 C4 C14 -174.0(3)
C10 C3 C4 C14 0.2(5)
Ru1 C3 C4 C14 123.9(3)
C2 C3 C4 Ru1 62.09(18)
C10 C3 C4 Ru1 -123.7(3)
C3 Ru1 C4 C5 115.5(2)
C2 Ru1 C4 C5 77.41(17)
C1 Ru1 C4 C5 35.47(15)
Ru2 Ru1 C4 C5 -122.05(15)
C5 Ru1 C4 C3 -115.5(2)
C2 Ru1 C4 C3 -38.10(15)
C1 Ru1 C4 C3 -80.04(16)
Ru2 Ru1 C4 C3 122.44(14)
C3 Ru1 C4 C14 -131.7(3)
C5 Ru1 C4 C14 112.8(3)
C2 Ru1 C4 C14 -169.8(3)
C1 Ru1 C4 C14 148.3(3)
Ru2 Ru1 C4 C14 -9.2(3)
C2 C1 C5 C4 -1.6(3)
C6 C1 C5 C4 -177.4(2)
Ru1 C1 C5 C4 59.87(19)
C2 C1 C5 Ru1 -61.49(18)
C6 C1 C5 Ru1 122.7(3)
C3 C4 C5 C1 1.3(3)
C14 C4 C5 C1 176.0(2)
Ru1 C4 C5 C1 -61.0(2)
C3 C4 C5 Ru1 62.30(17)
C14 C4 C5 Ru1 -123.0(2)
C4 Ru1 C5 C1 120.7(2)
C3 Ru1 C5 C1 81.21(17)
C2 Ru1 C5 C1 38.24(16)
Ru2 Ru1 C5 C1 -121.09(15)
C3 Ru1 C5 C4 -39.52(16)
C2 Ru1 C5 C4 -82.49(17)
C1 Ru1 C5 C4 -120.7(2)
Ru2 Ru1 C5 C4 118.18(16)
C5 C1 C6 C8 -156.9(3)
C2 C1 C6 C8 28.2(4)
Ru1 C1 C6 C8 -64.4(3)
C5 C1 C6 C9 83.2(3)
C2 C1 C6 C9 -91.8(3)
Ru1 C1 C6 C9 175.6(2)
C5 C1 C6 C7 -36.1(4)
C2 C1 C6 C7 149.0(3)
Ru1 C1 C6 C7 56.4(3)
C2 C3 C10 C13 -115.5(3)
C4 C3 C10 C13 71.0(4)
Ru1 C3 C10 C13 -26.4(3)
C2 C3 C10 C12 3.3(4)
C4 C3 C10 C12 -170.2(3)
Ru1 C3 C10 C12 92.4(3)
C2 C3 C10 C11 119.7(3)
C4 C3 C10 C11 -53.7(4)
Ru1 C3 C10 C11 -151.1(2)
C5 C4 C14 C16 150.8(3)
C3 C4 C14 C16 -36.4(4)
Ru1 C4 C14 C16 63.1(3)
C5 C4 C14 C17 31.0(3)
C3 C4 C14 C17 -156.2(3)
Ru1 C4 C14 C17 -56.7(3)
C5 C4 C14 C15 -85.7(3)
C3 C4 C14 C15 87.2(4)
Ru1 C4 C14 C15 -173.33(19)
C21 Ru2 C18 C19 80.26(17)
C20 Ru2 C18 C19 36.41(15)
C22 Ru2 C18 C19 116.7(2)
Ru1 Ru2 C18 C19 -121.04(15)
C21 Ru2 C18 C22 -36.45(16)
C20 Ru2 C18 C22 -80.30(17)
C19 Ru2 C18 C22 -116.7(2)
Ru1 Ru2 C18 C22 122.25(16)
C21 Ru2 C18 C23 -158.3(2)
C20 Ru2 C18 C23 157.8(2)
C22 Ru2 C18 C23 -121.9(3)
C19 Ru2 C18 C23 121.4(3)
Ru1 Ru2 C18 C23 0.4(3)
C22 C18 C19 C20 0.5(3)
C23 C18 C19 C20 177.5(2)
Ru2 C18 C19 C20 -60.32(19)
C22 C18 C19 Ru2 60.82(19)
C23 C18 C19 Ru2 -122.2(3)
C21 Ru2 C19 C18 -81.49(16)
C20 Ru2 C19 C18 -120.6(2)
C22 Ru2 C19 C18 -38.04(15)
Ru1 Ru2 C19 C18 121.59(15)
C21 Ru2 C19 C20 39.10(15)
C22 Ru2 C19 C20 82.55(16)
C18 Ru2 C19 C20 120.6(2)
Ru1 Ru2 C19 C20 -117.82(15)
C18 C19 C20 C21 0.2(3)
Ru2 C19 C20 C21 -61.25(17)
C18 C19 C20 C27 -176.7(2)
Ru2 C19 C20 C27 121.8(2)
C18 C19 C20 Ru2 61.4(2)
C21 Ru2 C20 C19 -116.4(2)
C22 Ru2 C20 C19 -77.43(16)
C18 Ru2 C20 C19 -35.42(15)
Ru1 Ru2 C20 C19 123.51(14)
C22 Ru2 C20 C21 38.93(15)
C19 Ru2 C20 C21 116.4(2)
C18 Ru2 C20 C21 80.94(16)
Ru1 Ru2 C20 C21 -120.13(14)
C21 Ru2 C20 C27 129.3(3)
C22 Ru2 C20 C27 168.2(2)
C19 Ru2 C20 C27 -114.3(3)
C18 Ru2 C20 C27 -149.8(2)
Ru1 Ru2 C20 C27 9.2(3)
C19 C20 C21 C22 -0.8(3)
C27 C20 C21 C22 175.6(3)
Ru2 C20 C21 C22 -62.70(18)
C19 C20 C21 C31 -173.6(3)
C27 C20 C21 C31 2.8(5)
Ru2 C20 C21 C31 124.5(3)
C19 C20 C21 Ru2 61.92(18)
C27 C20 C21 Ru2 -121.7(3)
C20 Ru2 C21 C22 115.2(2)
C19 Ru2 C21 C22 77.07(17)
C18 Ru2 C21 C22 35.50(16)
Ru1 Ru2 C21 C22 -124.61(15)
C22 Ru2 C21 C20 -115.2(2)
C19 Ru2 C21 C20 -38.14(15)
C18 Ru2 C21 C20 -79.70(16)
Ru1 Ru2 C21 C20 120.19(14)
C20 Ru2 C21 C31 -131.1(3)
C22 Ru2 C21 C31 113.7(3)
C19 Ru2 C21 C31 -169.2(3)
C18 Ru2 C21 C31 149.2(3)
Ru1 Ru2 C21 C31 -10.9(3)
C19 C18 C22 C21 -1.0(3)
C23 C18 C22 C21 -178.0(3)
Ru2 C18 C22 C21 59.98(19)
C19 C18 C22 Ru2 -61.01(18)
C23 C18 C22 Ru2 122.0(3)
C20 C21 C22 C18 1.1(3)
C31 C21 C22 C18 175.2(2)
Ru2 C21 C22 C18 -61.3(2)
C20 C21 C22 Ru2 62.44(17)
C31 C21 C22 Ru2 -123.5(2)
C21 Ru2 C22 C18 120.7(2)
C20 Ru2 C22 C18 80.99(17)
C19 Ru2 C22 C18 37.75(16)
Ru1 Ru2 C22 C18 -121.59(16)
C20 Ru2 C22 C21 -39.67(16)
C19 Ru2 C22 C21 -82.90(17)
C18 Ru2 C22 C21 -120.7(2)
Ru1 Ru2 C22 C21 117.75(16)
C19 C18 C23 C26 151.7(3)
C22 C18 C23 C26 -31.9(4)
Ru2 C18 C23 C26 59.9(3)
C19 C18 C23 C24 30.8(4)
C22 C18 C23 C24 -152.9(3)
Ru2 C18 C23 C24 -61.0(3)
C19 C18 C23 C25 -88.6(3)
C22 C18 C23 C25 87.7(3)
Ru2 C18 C23 C25 179.57(18)
C19 C20 C27 C30 124.5(3)
C21 C20 C27 C30 -51.5(4)
Ru2 C20 C27 C30 -147.6(2)
C19 C20 C27 C28 6.6(3)
C21 C20 C27 C28 -169.4(3)
Ru2 C20 C27 C28 94.5(3)
C19 C20 C27 C29 -111.1(3)
C21 C20 C27 C29 73.0(4)
Ru2 C20 C27 C29 -23.1(3)
C22 C21 C31 C33 146.3(3)
C20 C21 C31 C33 -41.7(4)
Ru2 C21 C31 C33 57.8(3)
C22 C21 C31 C32 -90.1(3)
C20 C21 C31 C32 81.9(4)
Ru2 C21 C31 C32 -178.57(19)
C22 C21 C31 C34 27.1(3)
C20 C21 C31 C34 -160.8(3)
Ru2 C21 C31 C34 -61.3(3)
